data_7228264
loop_
_publ_author_name
'Mahmoudi, Ghodrat'
'Khandar, AliAkbar'
'White, Jonathan'
'Mitoraj, Mariusz Pawe\/l'
'Sekhar Jena, Himanshu'
'Van Der Voort, Pascal'
'Qureshi, Naseem'
'Kirillov, Alexander'
'Robeyns, Koen'
'Safin, Damir'

_publ_section_title
;
 Polar protic solvent-trapping polymorphism of the HgII-hydrazone
 coordination polymer: experimental and theoretical findings
;
_journal_name_full CrystEngComm
_journal_paper_doi 10.1039/C7CE00626H
_journal_year 2017
_chemical_formula_moiety 'C12 H9 Hg N7 O, C2 H6 O'
_chemical_formula_sum 'C14 H15 Hg N7 O2'
_chemical_formula_weight 513.92
_chemical_name_systematic
;
 ?
;
_space_group_IT_number 14
_symmetry_cell_setting monoclinic
_symmetry_space_group_name_Hall '-P 2ybc'
_symmetry_space_group_name_H-M 'P 1 21/c 1'
_atom_sites_solution_hydrogens geom
_atom_sites_solution_primary direct
_atom_sites_solution_secondary difmap
_audit_creation_method SHELXL-97
_audit_update_record
;
2017-03-26 deposited with the CCDC.
2017-05-15 downloaded from the CCDC.
;
_cell_angle_alpha 90.00
_cell_angle_beta 97.015(2)
_cell_angle_gamma 90.00
_cell_formula_units_Z 4
_cell_length_a 8.2360(2)
_cell_length_b 14.4820(3)
_cell_length_c 14.0530(2)
_cell_measurement_reflns_used 4305
_cell_measurement_temperature 120.0
_cell_measurement_theta_max 70.4245
_cell_measurement_theta_min 4.3975
_cell_volume 1663.61(6)
_computing_cell_refinement
;
CrysAlisPro, Agilent Technologies,
Version 1.171.34.49 (release 20-01-2011 CrysAlis171 .NET)
(compiled Jan 20 2011,15:58:25)
;
_computing_data_collection
;
CrysAlisPro, Agilent Technologies,
Version 1.171.34.49 (release 20-01-2011 CrysAlis171 .NET)
(compiled Jan 20 2011,15:58:25)
;
_computing_data_reduction
;
CrysAlisPro, Agilent Technologies,
Version 1.171.34.49 (release 20-01-2011 CrysAlis171 .NET)
(compiled Jan 20 2011,15:58:25)
;
_computing_structure_refinement 'SHELXL-97 (Sheldrick, 1997)'
_diffrn_ambient_temperature 120.0
_diffrn_detector_area_resol_mean 10.2673
_diffrn_measured_fraction_theta_full 0.981
_diffrn_measured_fraction_theta_max 0.981
_diffrn_measurement_device_type 'Xcalibur, Ruby, Gemini'
_diffrn_measurement_method '\w scans'
_diffrn_radiation_monochromator graphite
_diffrn_radiation_source 'Enhance (Cu) X-ray Source'
_diffrn_radiation_type 'Cu K\a'
_diffrn_radiation_wavelength 1.5418
_diffrn_reflns_av_R_equivalents 0.0251
_diffrn_reflns_av_sigmaI/netI 0.0323
_diffrn_reflns_limit_h_max 9
_diffrn_reflns_limit_h_min -9
_diffrn_reflns_limit_k_max 17
_diffrn_reflns_limit_k_min -17
_diffrn_reflns_limit_l_max 10
_diffrn_reflns_limit_l_min -16
_diffrn_reflns_number 6695
_diffrn_reflns_theta_full 70.56
_diffrn_reflns_theta_max 70.56
_diffrn_reflns_theta_min 4.40
_exptl_absorpt_coefficient_mu 16.804
_exptl_absorpt_correction_T_max 0.157
_exptl_absorpt_correction_T_min 0.154
_exptl_absorpt_correction_type multi-scan
_exptl_absorpt_process_details
;
CrysAlisPro, Agilent Technologies,
Version 1.171.34.49 (release 20-01-2011 CrysAlis171 .NET)
(compiled Jan 20 2011,15:58:25)
Empirical absorption correction using spherical harmonics,
 implemented in SCALE3 ABSPACK scaling algorithm.
;
_exptl_crystal_colour yellow
_exptl_crystal_density_diffrn 2.052
_exptl_crystal_density_method 'not measured'
_exptl_crystal_description block
_exptl_crystal_F_000 976
_exptl_crystal_size_max 0.1744
_exptl_crystal_size_mid 0.1119
_exptl_crystal_size_min 0.1115
_refine_diff_density_max 0.555
_refine_diff_density_min -0.929
_refine_diff_density_rms 0.119
_refine_ls_extinction_method none
_refine_ls_goodness_of_fit_ref 1.033
_refine_ls_hydrogen_treatment mixed
_refine_ls_matrix_type full
_refine_ls_number_parameters 241
_refine_ls_number_reflns 3123
_refine_ls_number_restraints 0
_refine_ls_restrained_S_all 1.033
_refine_ls_R_factor_all 0.0265
_refine_ls_R_factor_gt 0.0225
_refine_ls_shift/su_max 0.002
_refine_ls_shift/su_mean 0.000
_refine_ls_structure_factor_coef Fsqd
_refine_ls_weighting_details 'calc w=1/[\s^2^(Fo^2^)+(0.0271P)^2^+0.0000P] where P=(Fo^2^+2Fc^2^)/3'
_refine_ls_weighting_scheme calc
_refine_ls_wR_factor_gt 0.0500
_refine_ls_wR_factor_ref 0.0519
_reflns_number_gt 2825
_reflns_number_total 3123
_reflns_threshold_expression >2sigma(I)
_cod_data_source_file c7ce00626h2.cif
_cod_data_source_block shelxl
_cod_original_sg_symbol_H-M P21/c
_cod_database_code 7228264

loop_
_symmetry_equiv_pos_as_xyz
'x, y, z'
'-x, y+1/2, -z+1/2'
'-x, -y, -z'
'x, -y-1/2, z-1/2'

loop_
_atom_site_label
_atom_site_type_symbol
_atom_site_fract_x
_atom_site_fract_y
_atom_site_fract_z
_atom_site_U_iso_or_equiv
_atom_site_adp_type
_atom_site_occupancy
_atom_site_symmetry_multiplicity
_atom_site_calc_flag
_atom_site_refinement_flags
Hg1 Hg 0.451660(17) 0.020225(10) 0.823618(9) 0.02121(7) Uani 1 1 d .
C1 C 0.5289(5) 0.2354(3) 1.0669(2) 0.0214(7) Uani 1 1 d .
N2 N 0.6564(4) 0.1001(2) 1.0133(2) 0.0224(6) Uani 1 1 d .
N3 N 0.6577(4) 0.0348(2) 0.9426(2) 0.0204(6) Uani 1 1 d .
N4 N 0.6589(4) -0.0945(2) 0.8010(2) 0.0221(6) Uani 1 1 d .
N5 N 0.2071(4) -0.0060(3) 0.7590(2) 0.0306(8) Uani 1 1 d .
N6 N 0.1003(4) 0.0394(3) 0.7890(2) 0.0298(8) Uani 1 1 d .
N7 N 0.9949(5) 0.0814(3) 0.8151(3) 0.0460(10) Uani 1 1 d .
O1 O 0.4195(4) 0.1584(2) 0.92459(18) 0.0287(6) Uani 1 1 d .
O2 O 0.2474(6) -0.1504(4) 0.6253(3) 0.0680(13) Uani 1 1 d .
N1 N 0.5131(4) 0.1230(2) 0.6996(2) 0.0255(7) Uani 1 1 d .
C3 C 0.6234(5) 0.1911(3) 0.7155(3) 0.0236(7) Uani 1 1 d .
H3 H 0.6940 0.1907 0.7724 0.028 Uiso 1 1 calc R
C2 C 0.6365(5) 0.2383(3) 1.1512(3) 0.0235(7) Uani 1 1 d .
H2 H 0.7164 0.1930 1.1640 0.028 Uiso 1 1 calc R
C5 C 0.4139(5) 0.3045(3) 1.0505(3) 0.0301(9) Uani 1 1 d .
H5 H 0.3398 0.3043 0.9950 0.036 Uiso 1 1 calc R
C4 C 0.4099(5) 0.1259(3) 0.6177(3) 0.0298(9) Uani 1 1 d .
H4 H 0.3327 0.0792 0.6057 0.036 Uiso 1 1 calc R
C6 C 0.5321(5) 0.1590(3) 0.9941(2) 0.0225(7) Uani 1 1 d .
C7 C 0.7750(5) -0.0235(3) 0.9482(3) 0.0229(7) Uani 1 1 d .
C8 C 0.7839(4) -0.0921(3) 0.8732(2) 0.0225(7) Uani 1 1 d .
C9 C 0.9164(5) -0.1508(3) 0.8753(3) 0.0286(8) Uani 1 1 d .
C10 C 0.9193(5) -0.2155(3) 0.8015(3) 0.0325(9) Uani 1 1 d .
C11 C 0.7907(5) -0.2185(3) 0.7288(3) 0.0298(8) Uani 1 1 d .
C12 C 0.6627(5) -0.1566(3) 0.7314(3) 0.0253(8) Uani 1 1 d .
C13 C 0.8664(8) 0.3436(5) 0.9584(4) 0.0588(15) Uani 1 1 d .
H13A H 0.9766 0.3475 0.9409 0.088 Uiso 1 1 calc R
H13B H 0.8549 0.2842 0.9888 0.088 Uiso 1 1 calc R
C14 C 0.8419(9) 0.4184(5) 1.0276(4) 0.0679(18) Uani 1 1 d .
H14A H 0.9209 0.4123 1.0834 0.102 Uiso 1 1 calc R
H14B H 0.7336 0.4141 1.0460 0.102 Uiso 1 1 calc R
H14C H 0.8552 0.4773 0.9981 0.102 Uiso 1 1 calc R
H7 H 0.868(6) -0.020(3) 1.002(3) 0.021(11) Uiso 1 1 d .
H9 H 0.999(6) -0.144(4) 0.925(4) 0.027(11) Uiso 1 1 d .
H10 H 1.013(7) -0.260(4) 0.803(4) 0.046(15) Uiso 1 1 d .
H11 H 0.786(6) -0.261(4) 0.677(4) 0.032(12) Uiso 1 1 d .
H12 H 0.575(6) -0.157(3) 0.684(3) 0.020(10) Uiso 1 1 d .
H15 H 0.227(10) -0.101(7) 0.662(6) 0.08(2) Uiso 1 1 d .

loop_
_atom_site_aniso_label
_atom_site_aniso_U_11
_atom_site_aniso_U_22
_atom_site_aniso_U_33
_atom_site_aniso_U_23
_atom_site_aniso_U_13
_atom_site_aniso_U_12
Hg1 0.02351(9) 0.02272(9) 0.01638(9) 0.00010(5) -0.00165(5) 0.00118(6)
C1 0.0244(18) 0.0202(17) 0.0199(15) 0.0029(13) 0.0042(13) -0.0021(14)
N2 0.0262(16) 0.0239(15) 0.0172(13) -0.0052(12) 0.0032(11) -0.0029(13)
N3 0.0225(15) 0.0189(15) 0.0197(13) -0.0007(11) 0.0027(11) -0.0043(12)
N4 0.0243(15) 0.0219(15) 0.0200(13) 0.0002(11) 0.0023(11) -0.0029(13)
N5 0.0200(16) 0.040(2) 0.0295(16) -0.0035(14) -0.0044(13) -0.0056(15)
N6 0.0262(18) 0.0298(19) 0.0328(17) 0.0117(14) 0.0011(14) -0.0052(15)
N7 0.033(2) 0.042(2) 0.064(3) 0.015(2) 0.0130(19) 0.0056(18)
O1 0.0357(15) 0.0265(14) 0.0218(12) -0.0026(10) -0.0046(11) 0.0081(12)
O2 0.076(3) 0.069(3) 0.052(2) -0.019(2) -0.020(2) 0.029(3)
N1 0.0288(17) 0.0269(17) 0.0207(14) 0.0016(12) 0.0022(12) 0.0014(14)
C3 0.0255(19) 0.0234(18) 0.0215(16) 0.0014(14) 0.0004(14) 0.0009(15)
C2 0.0223(18) 0.0244(18) 0.0234(16) 0.0015(14) 0.0014(13) -0.0029(15)
C5 0.037(2) 0.033(2) 0.0181(16) -0.0025(15) -0.0047(15) 0.0041(18)
C4 0.034(2) 0.031(2) 0.0237(17) 0.0014(15) -0.0012(15) -0.0099(17)
C6 0.0247(18) 0.0245(18) 0.0185(15) 0.0023(14) 0.0039(13) -0.0029(15)
C7 0.0219(18) 0.0216(18) 0.0248(17) -0.0001(14) 0.0016(15) -0.0028(14)
C8 0.0210(18) 0.0223(18) 0.0242(16) -0.0002(14) 0.0024(13) -0.0051(14)
C9 0.0244(19) 0.027(2) 0.0325(19) -0.0042(16) -0.0047(16) 0.0008(16)
C10 0.025(2) 0.026(2) 0.045(2) -0.0077(18) 0.0010(17) 0.0027(17)
C11 0.029(2) 0.026(2) 0.034(2) -0.0099(17) 0.0050(16) -0.0041(17)
C12 0.0271(19) 0.0276(19) 0.0205(16) -0.0015(14) 0.0001(15) -0.0032(16)
C13 0.057(3) 0.067(4) 0.050(3) 0.026(3) -0.004(2) -0.010(3)
C14 0.075(4) 0.068(4) 0.058(3) 0.016(3) -0.002(3) -0.026(4)

loop_
_atom_type_symbol
_atom_type_description
_atom_type_scat_dispersion_real
_atom_type_scat_dispersion_imag
_atom_type_scat_source
C C 0.0181 0.0091 'International Tables Vol C Tables 4.2.6.8 and 6.1.1.4'
H H 0.0000 0.0000 'International Tables Vol C Tables 4.2.6.8 and 6.1.1.4'
N N 0.0311 0.0180 'International Tables Vol C Tables 4.2.6.8 and 6.1.1.4'
O O 0.0492 0.0322 'International Tables Vol C Tables 4.2.6.8 and 6.1.1.4'
Hg Hg -4.2923 7.6849 'International Tables Vol C Tables 4.2.6.8 and 6.1.1.4'

loop_
_geom_angle_atom_site_label_1
_geom_angle_atom_site_label_2
_geom_angle_atom_site_label_3
_geom_angle
_geom_angle_site_symmetry_1
_geom_angle_site_symmetry_3
N5 Hg1 N3 157.00(12) . .
N5 Hg1 N1 94.19(13) . .
N3 Hg1 N1 106.07(11) . .
N5 Hg1 N4 117.58(13) . .
N3 Hg1 N4 71.50(11) . .
N1 Hg1 N4 96.62(11) . .
N5 Hg1 O1 102.97(12) . .
N3 Hg1 O1 67.79(10) . .
N1 Hg1 O1 87.82(10) . .
N4 Hg1 O1 138.63(10) . .
C5 C1 C2 118.3(4) . .
C5 C1 C6 119.2(3) . .
C2 C1 C6 122.5(3) . .
C6 N2 N3 111.6(3) . .
C7 N3 N2 118.9(3) . .
C7 N3 Hg1 118.7(2) . .
N2 N3 Hg1 122.2(2) . .
C12 N4 C8 118.9(3) . .
C12 N4 Hg1 129.6(3) . .
C8 N4 Hg1 111.4(2) . .
N6 N5 Hg1 116.2(3) . .
N7 N6 N5 177.7(4) 1_455 .
C6 O1 Hg1 109.1(2) . .
C13 O2 H15 112(5) 2_646 .
C3 N1 C4 117.6(3) . .
C3 N1 Hg1 122.4(2) . .
C4 N1 Hg1 118.4(3) . .
N1 C3 C2 122.9(3) . 4_565
N1 C3 H3 118.6 . .
C2 C3 H3 118.6 4_565 .
C3 C2 C1 119.2(4) 4_566 .
C3 C2 H2 120.4 4_566 .
C1 C2 H2 120.4 . .
C1 C5 C4 119.2(4) . 4_566
C1 C5 H5 120.4 . .
C4 C5 H5 120.4 4_566 .
N1 C4 C5 122.8(4) . 4_565
N1 C4 H4 118.6 . .
C5 C4 H4 118.6 4_565 .
O1 C6 N2 128.7(3) . .
O1 C6 C1 117.2(3) . .
N2 C6 C1 114.1(3) . .
N3 C7 C8 120.7(3) . .
N3 C7 H7 121(3) . .
C8 C7 H7 118(3) . .
N4 C8 C9 121.7(4) . .
N4 C8 C7 117.3(3) . .
C9 C8 C7 121.0(3) . .
C8 C9 C10 118.8(4) . .
C8 C9 H9 118(3) . .
C10 C9 H9 124(3) . .
C11 C10 C9 119.3(4) . .
C11 C10 H10 121(3) . .
C9 C10 H10 120(3) . .
C10 C11 C12 118.4(4) . .
C10 C11 H11 123(3) . .
C12 C11 H11 118(3) . .
N4 C12 C11 122.8(4) . .
N4 C12 H12 117(3) . .
C11 C12 H12 120(3) . .
O2 C13 C14 111.7(6) 2_656 .
O2 C13 H13A 109.3 2_656 .
C14 C13 H13A 109.3 . .
O2 C13 H13B 109.3 2_656 .
C14 C13 H13B 109.3 . .
H13A C13 H13B 107.9 . .
C13 C14 H14A 109.5 . .
C13 C14 H14B 109.5 . .
H14A C14 H14B 109.5 . .
C13 C14 H14C 109.5 . .
H14A C14 H14C 109.5 . .
H14B C14 H14C 109.5 . .

loop_
_geom_bond_atom_site_label_1
_geom_bond_atom_site_label_2
_geom_bond_distance
_geom_bond_site_symmetry_2
Hg1 N5 2.140(3) .
Hg1 N3 2.242(3) .
Hg1 N1 2.393(3) .
Hg1 N4 2.431(3) .
Hg1 O1 2.486(3) .
C1 C5 1.378(6) .
C1 C2 1.391(5) .
C1 C6 1.510(5) .
N2 C6 1.334(5) .
N2 N3 1.372(4) .
N3 C7 1.279(5) .
N4 C12 1.332(5) .
N4 C8 1.355(5) .
N5 N6 1.213(5) .
N6 N7 1.156(6) 1_455
N7 N6 1.156(6) 1_655
O1 C6 1.262(5) .
O2 C13 1.415(7) 2_646
O2 H15 0.92(9) .
N1 C3 1.342(5) .
N1 C4 1.345(5) .
C3 C2 1.377(6) 4_565
C3 H3 0.9300 .
C2 C3 1.377(6) 4_566
C2 H2 0.9300 .
C5 C4 1.384(6) 4_566
C5 H5 0.9300 .
C4 C5 1.384(6) 4_565
C4 H4 0.9300 .
C7 C8 1.456(5) .
C7 H7 1.01(5) .
C8 C9 1.381(6) .
C9 C10 1.398(6) .
C9 H9 0.92(5) .
C10 C11 1.380(6) .
C10 H10 1.00(6) .
C11 C12 1.388(6) .
C11 H11 0.95(5) .
C12 H12 0.92(5) .
C13 O2 1.415(7) 2_656
C13 C14 1.486(11) .
C13 H13A 0.9700 .
C13 H13B 0.9700 .
C14 H14A 0.9600 .
C14 H14B 0.9600 .
C14 H14C 0.9600 .
